data_2014924
loop_
_publ_author_name
'Bats, Jan W.'
'Haufe, Patrick'
'Hashmi, A. Stephen K.'

_publ_section_title
;Polymorphism of
 (<i>Z</i>)-4-bromo-<i>N</i>-(pent-2-enyl)-<i>N</i>-(3-phenylprop-2-ynyl)benzenesulfonamide
;
_journal_issue 5
_journal_name_full 'Acta Crystallographica Section C'
_journal_page_first o288
_journal_page_last o290
_journal_paper_doi 10.1107/S0108270105008176
_journal_volume 61
_journal_year 2005
_chemical_formula_iupac 'C20 H20 Br N O2 S'
_chemical_formula_moiety 'C20 H20 Br N O2 S'
_chemical_formula_sum 'C20 H20 Br N O2 S'
_chemical_formula_weight 418.34
_chemical_name_systematic
;
(Z)-4-bromo-N-(2-pentenyl)-N-(3-phenyl-2-propynyl)benzenesulfonamide
;
_space_group_IT_number 14
_symmetry_cell_setting monoclinic
_symmetry_space_group_name_Hall '-P 2ybc'
_symmetry_space_group_name_H-M 'P 1 21/c 1'
_atom_sites_solution_hydrogens geom
_atom_sites_solution_primary direct
_atom_sites_solution_secondary difmap
_audit_creation_method SHELXL97
_cell_angle_alpha 90.00
_cell_angle_beta 93.419(12)
_cell_angle_gamma 90.00
_cell_formula_units_Z 4
_cell_length_a 7.3219(18)
_cell_length_b 6.3291(17)
_cell_length_c 40.535(17)
_cell_measurement_reflns_used 73
_cell_measurement_temperature 156(2)
_cell_measurement_theta_max 23
_cell_measurement_theta_min 3
_cell_volume 1875.1(10)
_computing_cell_refinement SMART
_computing_data_collection 'SMART (Siemens, 1995)'
_computing_data_reduction 'SAINT (Siemens, 1995)'
_computing_molecular_graphics 'SHELXTL (Sheldrick, 1996)'
_computing_publication_material SHELXL97
_computing_structure_refinement 'SHELXL97 (Sheldrick, 1997)'
_computing_structure_solution 'SHELXS97 (Sheldrick, 1997)'
_diffrn_ambient_temperature 156(2)
_diffrn_measured_fraction_theta_full 0.98
_diffrn_measured_fraction_theta_max 0.96
_diffrn_measurement_device_type 'Siemens SMART 1K CCD area-detector'
_diffrn_measurement_method \w
_diffrn_radiation_monochromator graphite
_diffrn_radiation_source 'normal-focus sealed tube'
_diffrn_radiation_type MoK\a
_diffrn_radiation_wavelength 0.71073
_diffrn_reflns_av_R_equivalents 0.1197
_diffrn_reflns_av_sigmaI/netI 0.0848
_diffrn_reflns_limit_h_max 9
_diffrn_reflns_limit_h_min -7
_diffrn_reflns_limit_k_max 8
_diffrn_reflns_limit_k_min -8
_diffrn_reflns_limit_l_max 53
_diffrn_reflns_limit_l_min -38
_diffrn_reflns_number 12467
_diffrn_reflns_theta_full 25.0
_diffrn_reflns_theta_max 27.5
_diffrn_reflns_theta_min 2.0
_diffrn_standards_decay_% 0.0
_diffrn_standards_interval_time 1200
_diffrn_standards_number 238
_exptl_absorpt_coefficient_mu 2.316
_exptl_absorpt_correction_T_max 0.912
_exptl_absorpt_correction_T_min 0.450
_exptl_absorpt_correction_type numerical
_exptl_absorpt_process_details '(SHELXTL; Sheldrick, 1996)'
_exptl_crystal_colour colourless
_exptl_crystal_density_diffrn 1.482
_exptl_crystal_density_meas ?
_exptl_crystal_density_method 'not measured'
_exptl_crystal_description plate
_exptl_crystal_F_000 856
_exptl_crystal_size_max 0.40
_exptl_crystal_size_mid 0.30
_exptl_crystal_size_min 0.04
_refine_diff_density_max 0.592
_refine_diff_density_min -0.660
_refine_ls_extinction_method none
_refine_ls_goodness_of_fit_ref 1.189
_refine_ls_hydrogen_treatment constr
_refine_ls_matrix_type full
_refine_ls_number_parameters 227
_refine_ls_number_reflns 4140
_refine_ls_number_restraints 0
_refine_ls_restrained_S_all 1.189
_refine_ls_R_factor_all 0.1242
_refine_ls_R_factor_gt 0.0866
_refine_ls_shift/su_max 0.000
_refine_ls_shift/su_mean 0.000
_refine_ls_structure_factor_coef Fsqd
_refine_ls_weighting_details 'calc w = 1/[\s^2^(Fo^2^)+(0.03P)^2^+9P] where P=(Fo^2^+2Fc^2^)/3'
_refine_ls_weighting_scheme calc
_refine_ls_wR_factor_gt 0.1552
_refine_ls_wR_factor_ref 0.1707
_reflns_number_gt 3013
_reflns_number_total 4140
_reflns_threshold_expression I>2\s(I)
_cod_data_source_file sq1187.cif
_cod_data_source_block Ib
_cod_depositor_comments
;
The following automatic conversions were performed:

'_exptl_crystal_density_meas' value 'not measured' was changed to '?'
- the value is perceived as not measured.

Automatic conversion script
Id: cif_fix_values 3008 2015-01-20 13:52:24Z robertas 
;
_cod_original_sg_symbol_H-M 'P 21/c'
_cod_database_code 2014924
_cod_database_fobs_code 2014924

loop_
_symmetry_equiv_pos_as_xyz
'x, y, z'
'-x, y+1/2, -z+1/2'
'-x, -y, -z'
'x, -y-1/2, z-1/2'

loop_
_atom_site_label
_atom_site_fract_x
_atom_site_fract_y
_atom_site_fract_z
_atom_site_U_iso_or_equiv
_atom_site_adp_type
_atom_site_calc_flag
_atom_site_refinement_flags
_atom_site_occupancy
_atom_site_disorder_assembly
_atom_site_disorder_group
_atom_site_type_symbol
Br 0.29264(11) 0.14739(14) 0.016816(17) 0.0494(3) Uani d . 1 . . Br
S 0.3750(2) -0.2928(2) 0.15912(4) 0.0252(3) Uani d . 1 . . S
O1 0.4365(6) -0.5055(7) 0.15402(11) 0.0377(11) Uani d . 1 . . O
O2 0.2062(6) -0.2545(7) 0.17428(10) 0.0337(10) Uani d . 1 . . O
N 0.5358(6) -0.1726(7) 0.18160(11) 0.0211(10) Uani d . 1 . . N
C1 0.3578(7) -0.1715(9) 0.11969(14) 0.0225(12) Uani d . 1 . . C
C2 0.2833(8) 0.0290(9) 0.11665(14) 0.0239(12) Uani d . 1 . . C
H2 0.2443 0.1004 0.1356 0.029 Uiso calc R 1 . . H
C3 0.2656(7) 0.1253(10) 0.08605(14) 0.0258(12) Uani d . 1 . . C
H3 0.2156 0.2634 0.0837 0.031 Uiso calc R 1 . . H
C4 0.3224(8) 0.0162(11) 0.05877(14) 0.0281(13) Uani d . 1 . . C
C5 0.3984(8) -0.1816(10) 0.06154(15) 0.0306(14) Uani d . 1 . . C
H5 0.4366 -0.2526 0.0425 0.037 Uiso calc R 1 . . H
C6 0.4191(8) -0.2778(10) 0.09251(14) 0.0257(12) Uani d . 1 . . C
H6 0.4741 -0.4133 0.0949 0.031 Uiso calc R 1 . . H
C7 0.7221(8) -0.1884(10) 0.16946(14) 0.0264(12) Uani d . 1 . . C
H7A 0.8126 -0.1744 0.1885 0.032 Uiso calc R 1 . . H
H7B 0.7375 -0.3303 0.1598 0.032 Uiso calc R 1 . . H
C8 0.7613(8) -0.0285(10) 0.14467(14) 0.0256(12) Uani d . 1 . . C
C9 0.7902(7) 0.1038(10) 0.12476(14) 0.0255(12) Uani d . 1 . . C
C10 0.8261(7) 0.2611(10) 0.10051(14) 0.0238(12) Uani d . 1 . . C
C11 0.7822(8) 0.2248(11) 0.06656(16) 0.0333(14) Uani d . 1 . . C
H11 0.7263 0.0956 0.0596 0.040 Uiso calc R 1 . . H
C12 0.8204(9) 0.3765(13) 0.04356(16) 0.0411(17) Uani d . 1 . . C
H12 0.7914 0.3499 0.0208 0.049 Uiso calc R 1 . . H
C13 0.9000(8) 0.5661(11) 0.05298(16) 0.0357(15) Uani d . 1 . . C
H13 0.9257 0.6693 0.0369 0.043 Uiso calc R 1 . . H
C14 0.9420(8) 0.6047(10) 0.08636(17) 0.0322(14) Uani d . 1 . . C
H14 0.9950 0.7359 0.0931 0.039 Uiso calc R 1 . . H
C15 0.9072(7) 0.4531(9) 0.10973(15) 0.0264(13) Uani d . 1 . . C
H15 0.9389 0.4802 0.1324 0.032 Uiso calc R 1 . . H
C16 0.4958(8) 0.0307(9) 0.19794(14) 0.0254(12) Uani d . 1 . . C
H16A 0.3635 0.0394 0.2016 0.030 Uiso calc R 1 . . H
H16B 0.5273 0.1498 0.1835 0.030 Uiso calc R 1 . . H
C17 0.6044(8) 0.0468(10) 0.23033(14) 0.0274(13) Uani d . 1 . . C
H17 0.5706 -0.0447 0.2475 0.033 Uiso calc R 1 . . H
C18 0.7438(8) 0.1773(10) 0.23723(14) 0.0283(13) Uani d . 1 . . C
H18 0.7951 0.1729 0.2593 0.034 Uiso calc R 1 . . H
C19 0.8299(9) 0.3295(10) 0.21484(15) 0.0328(14) Uani d . 1 . . C
H19A 0.8280 0.4725 0.2247 0.039 Uiso calc R 1 . . H
H19B 0.7572 0.3342 0.1935 0.039 Uiso calc R 1 . . H
C20 1.0259(9) 0.2705(11) 0.20868(17) 0.0382(16) Uani d . 1 . . C
H20A 1.0809 0.3820 0.1958 0.057 Uiso calc R 1 . . H
H20B 1.0272 0.1370 0.1964 0.057 Uiso calc R 1 . . H
H20C 1.0962 0.2543 0.2299 0.057 Uiso calc R 1 . . H

loop_
_atom_site_aniso_label
_atom_site_aniso_U_11
_atom_site_aniso_U_22
_atom_site_aniso_U_33
_atom_site_aniso_U_12
_atom_site_aniso_U_13
_atom_site_aniso_U_23
Br 0.0508(4) 0.0735(6) 0.0244(3) 0.0249(4) 0.0060(3) 0.0171(4)
S 0.0314(8) 0.0195(7) 0.0243(7) -0.0051(6) -0.0012(6) 0.0054(6)
O1 0.055(3) 0.020(2) 0.038(3) -0.003(2) -0.004(2) 0.0023(19)
O2 0.030(2) 0.041(3) 0.030(2) -0.0132(19) 0.0040(18) 0.009(2)
N 0.021(2) 0.021(2) 0.021(2) 0.0010(19) -0.0002(18) 0.0018(19)
C1 0.020(3) 0.021(3) 0.026(3) -0.002(2) -0.002(2) 0.001(2)
C2 0.025(3) 0.026(3) 0.021(3) -0.001(2) 0.002(2) -0.003(2)
C3 0.021(3) 0.029(3) 0.027(3) 0.003(2) 0.001(2) 0.008(3)
C4 0.022(3) 0.046(4) 0.016(3) 0.000(3) 0.001(2) 0.006(3)
C5 0.027(3) 0.036(4) 0.028(3) 0.001(3) 0.001(2) -0.006(3)
C6 0.025(3) 0.024(3) 0.028(3) 0.002(2) -0.001(2) -0.001(2)
C7 0.025(3) 0.029(3) 0.025(3) 0.004(2) 0.005(2) 0.002(2)
C8 0.022(3) 0.029(3) 0.026(3) 0.005(2) 0.005(2) -0.004(3)
C9 0.021(3) 0.027(3) 0.028(3) 0.002(2) 0.005(2) -0.002(3)
C10 0.019(3) 0.030(3) 0.023(3) 0.004(2) 0.005(2) 0.002(2)
C11 0.030(3) 0.035(3) 0.034(3) -0.008(3) -0.001(3) 0.001(3)
C12 0.037(4) 0.057(5) 0.027(3) -0.003(3) -0.011(3) 0.008(3)
C13 0.029(3) 0.042(4) 0.036(4) 0.002(3) 0.000(3) 0.020(3)
C14 0.024(3) 0.022(3) 0.051(4) 0.004(2) 0.004(3) 0.004(3)
C15 0.021(3) 0.026(3) 0.032(3) 0.008(2) 0.000(2) -0.002(2)
C16 0.023(3) 0.024(3) 0.030(3) -0.001(2) 0.005(2) 0.001(2)
C17 0.026(3) 0.036(3) 0.021(3) 0.003(3) 0.007(2) 0.005(2)
C18 0.034(3) 0.030(3) 0.021(3) 0.005(3) 0.003(2) -0.003(2)
C19 0.042(4) 0.024(3) 0.031(3) -0.006(3) -0.007(3) 0.001(3)
C20 0.036(4) 0.040(4) 0.039(4) -0.017(3) -0.004(3) 0.007(3)

loop_
_atom_type_symbol
_atom_type_description
_atom_type_scat_dispersion_real
_atom_type_scat_dispersion_imag
_atom_type_scat_source
C C 0.0033 0.0016 'International Tables Vol C Tables 4.2.6.8 and 6.1.1.4'
H H 0.0000 0.0000 'International Tables Vol C Tables 4.2.6.8 and 6.1.1.4'
N N 0.0061 0.0033 'International Tables Vol C Tables 4.2.6.8 and 6.1.1.4'
O O 0.0106 0.0060 'International Tables Vol C Tables 4.2.6.8 and 6.1.1.4'
S S 0.1246 0.1234 'International Tables Vol C Tables 4.2.6.8 and 6.1.1.4'
Br Br -0.2901 2.4595 'International Tables Vol C Tables 4.2.6.8 and 6.1.1.4'

loop_
_geom_angle_atom_site_label_1
_geom_angle_atom_site_label_2
_geom_angle_atom_site_label_3
_geom_angle
O2 S O1 120.3(3)
O2 S N 107.1(3)
O1 S N 107.1(3)
O2 S C1 107.3(3)
O1 S C1 106.4(3)
N S C1 108.2(2)
C7 N C16 114.6(4)
C7 N S 115.5(4)
C16 N S 119.9(4)
C2 C1 C6 121.2(5)
C2 C1 S 119.0(4)
C6 C1 S 119.8(4)
C3 C2 C1 120.0(5)
C3 C2 H2 120.0
C1 C2 H2 120.0
C2 C3 C4 118.6(6)
C2 C3 H3 120.7
C4 C3 H3 120.7
C5 C4 C3 121.9(5)
C5 C4 Br 119.9(5)
C3 C4 Br 118.3(5)
C4 C5 C6 119.6(6)
C4 C5 H5 120.2
C6 C5 H5 120.2
C1 C6 C5 118.7(5)
C1 C6 H6 120.7
C5 C6 H6 120.7
C8 C7 N 113.8(5)
C8 C7 H7A 108.8
N C7 H7A 108.8
C8 C7 H7B 108.8
N C7 H7B 108.8
H7A C7 H7B 107.7
C9 C8 C7 178.6(6)
C8 C9 C10 179.3(6)
C15 C10 C11 118.1(6)
C15 C10 C9 120.9(5)
C11 C10 C9 120.9(6)
C12 C11 C10 120.1(6)
C12 C11 H11 119.9
C10 C11 H11 119.9
C13 C12 C11 121.3(6)
C13 C12 H12 119.4
C11 C12 H12 119.4
C12 C13 C14 119.2(6)
C12 C13 H13 120.4
C14 C13 H13 120.4
C15 C14 C13 120.4(6)
C15 C14 H14 119.8
C13 C14 H14 119.8
C14 C15 C10 121.0(6)
C14 C15 H15 119.5
C10 C15 H15 119.5
N C16 C17 110.0(5)
N C16 H16A 109.7
C17 C16 H16A 109.7
N C16 H16B 109.7
C17 C16 H16B 109.7
H16A C16 H16B 108.2
C18 C17 C16 126.0(5)
C18 C17 H17 117.0
C16 C17 H17 117.0
C17 C18 C19 128.4(5)
C17 C18 H18 115.8
C19 C18 H18 115.8
C18 C19 C20 112.3(5)
C18 C19 H19A 109.1
C20 C19 H19A 109.1
C18 C19 H19B 109.1
C20 C19 H19B 109.1
H19A C19 H19B 107.9
C19 C20 H20A 109.5
C19 C20 H20B 109.5
H20A C20 H20B 109.5
C19 C20 H20C 109.5
H20A C20 H20C 109.5
H20B C20 H20C 109.5

loop_
_geom_bond_atom_site_label_1
_geom_bond_atom_site_label_2
_geom_bond_site_symmetry_2
_geom_bond_distance
_geom_bond_publ_flag
Br C4 . 1.893(6) ?
S O2 . 1.433(5) ?
S O1 . 1.439(5) ?
S N . 1.633(5) ?
S C1 . 1.770(6) ?
N C7 . 1.481(7) ?
N C16 . 1.484(7) ?
C1 C2 . 1.384(8) ?
C1 C6 . 1.388(8) ?
C2 C3 . 1.382(8) ?
C2 H2 . 0.9500 ?
C3 C4 . 1.388(9) ?
C3 H3 . 0.9500 ?
C4 C5 . 1.372(9) ?
C5 C6 . 1.395(8) ?
C5 H5 . 0.9500 ?
C6 H6 . 0.9500 ?
C7 C8 . 1.466(8) ?
C7 H7A . 0.9900 ?
C7 H7B . 0.9900 ?
C8 C9 . 1.190(8) ?
C9 C10 . 1.434(8) ?
C10 C15 . 1.393(9) ?
C10 C11 . 1.413(8) ?
C11 C12 . 1.379(9) ?
C11 H11 . 0.9500 ?
C12 C13 . 1.378(10) ?
C12 H12 . 0.9500 ?
C13 C14 . 1.391(9) ?
C13 H13 . 0.9500 ?
C14 C15 . 1.383(9) ?
C14 H14 . 0.9500 ?
C15 H15 . 0.9500 ?
C16 C17 . 1.497(8) ?
C16 H16A . 0.9900 ?
C16 H16B . 0.9900 ?
C17 C18 . 1.330(9) ?
C17 H17 . 0.9500 ?
C18 C19 . 1.489(9) ?
C18 H18 . 0.9500 ?
C19 C20 . 1.518(9) ?
C19 H19A . 0.9900 ?
C19 H19B . 0.9900 ?
C20 H20A . 0.9800 ?
C20 H20B . 0.9800 ?
C20 H20C . 0.9800 ?

loop_
_geom_hbond_atom_site_label_D
_geom_hbond_atom_site_label_H
_geom_hbond_atom_site_label_A
_geom_hbond_site_symmetry_A
_geom_hbond_distance_DH
_geom_hbond_distance_HA
_geom_hbond_distance_DA
_geom_hbond_angle_DHA
_geom_hbond_publ_flag
C13 H13 Br 3_665 0.95 2.87 3.579(7) 132 yes
C16 H16B O1 1_565 0.99 2.56 3.447(7) 150 yes
C18 H18 O2 2_655 0.95 2.73 3.610(7) 154 yes
C20 H20A O2 1_665 0.98 2.64 3.598(8) 165 yes
C3 H3 C14 1_455 0.95 2.95 3.850(9) 158 yes
C3 H3 C15 1_455 0.95 2.82 3.523(9) 132 yes
C14 H14 C1 1_665 0.95 2.87 3.551(9) 130 yes
C14 H14 C2 1_665 0.95 2.93 3.821(9) 157 yes
C17 H17 C17 2_645 0.95 3.05 3.901(9) 150 yes
C17 H17 C18 2_645 0.95 3.00 3.761(9) 138 yes

loop_
_geom_torsion_atom_site_label_1
_geom_torsion_atom_site_label_2
_geom_torsion_atom_site_label_3
_geom_torsion_atom_site_label_4
_geom_torsion
O2 S N C7 -178.4(4)
O1 S N C7 51.2(5)
C1 S N C7 -63.1(4)
O2 S N C16 -34.7(5)
O1 S N C16 -165.0(4)
C1 S N C16 80.7(4)
O2 S C1 C2 43.5(5)
O1 S C1 C2 173.5(4)
N S C1 C2 -71.7(5)
O2 S C1 C6 -136.7(5)
O1 S C1 C6 -6.6(5)
N S C1 C6 108.2(5)
C6 C1 C2 C3 1.3(8)
S C1 C2 C3 -178.9(4)
C1 C2 C3 C4 0.5(8)
C2 C3 C4 C5 -1.3(9)
C2 C3 C4 Br 178.7(4)
C3 C4 C5 C6 0.3(9)
Br C4 C5 C6 -179.7(4)
C2 C1 C6 C5 -2.3(8)
S C1 C6 C5 177.9(4)
C4 C5 C6 C1 1.5(8)
C16 N C7 C8 -60.6(6)
S N C7 C8 85.1(6)
C15 C10 C11 C12 0.3(9)
C9 C10 C11 C12 -179.0(6)
C10 C11 C12 C13 -0.6(10)
C11 C12 C13 C14 -0.1(10)
C12 C13 C14 C15 1.0(9)
C13 C14 C15 C10 -1.3(8)
C11 C10 C15 C14 0.6(8)
C9 C10 C15 C14 179.9(5)
C7 N C16 C17 -69.6(6)
S N C16 C17 146.3(4)
N C16 C17 C18 110.2(7)
C16 C17 C18 C19 -2.8(10)
C17 C18 C19 C20 -114.3(7)

loop_
_cod_related_entry_id
_cod_related_entry_database
_cod_related_entry_code
1 ChemSpider 21181106
